data_7028152
loop_
_publ_author_name
'Wei, Gang'
'Lawrance, Geoffrey A.'
'Richens, David T.'
'Hambley, Trevor W.'
'Turner, Peter'

_publ_contact_author
;
    Geoffrey Lawrence
    University of Newcastle, Callaghan 2308 Australia
;
_publ_section_title
;
 Copper(I) complexes of dinucleating macrocyclic bis(dithiadiimine)
 ligands
;
_journal_issue 4
_journal_name_full 'Journal of the Chemical Society, Dalton Transactions'
_journal_page_first 623
_journal_paper_doi 10.1039/a705932i
_journal_year 1998
_chemical_formula_sum 'C40.5 H46 Cl2 Cu2 N4 O11.5 S4'
_chemical_formula_weight 1099.07
_space_group_IT_number 13
_symmetry_cell_setting monoclinic
_symmetry_Int_Tables_number 13
_symmetry_space_group_name_Hall '-P 2yac'
_symmetry_space_group_name_H-M 'P 1 2/n 1'
_audit_creation_date 1996-04-30
_audit_creation_method 'by teXsan v1.7'
_audit_update_record ?
_cell_angle_alpha 90
_cell_angle_beta 95.73(4)
_cell_angle_gamma 90
_cell_formula_units_Z 2
_cell_length_a 8.509(6)
_cell_length_b 9.844(4)
_cell_length_c 29.776(5)
_cell_measurement_reflns_used 25
_cell_measurement_temperature 294.2
_cell_measurement_theta_max 28.0
_cell_measurement_theta_min 18.1
_cell_volume 2482(2)
_computing_cell_refinement 'MSC/AFC Diffractometer Control'
_computing_data_collection 'MSC/AFC Diffractometer Control'
_computing_data_reduction 'teXsan (MSC, 1995)'
_computing_publication_material 'teXsan (MSC, 1995)'
_computing_structure_refinement 'teXsan (MSC, 1995)'
_computing_structure_solution
;
SIR92 (Altomare, et. al. 1993)
;
_diffrn_ambient_temperature 294.2
_diffrn_measurement_device 'Rigaku AFC7R'
_diffrn_measurement_method \w-2\q
_diffrn_orient_matrix_UB_11 -0.00212
_diffrn_orient_matrix_UB_12 -0.10083
_diffrn_orient_matrix_UB_13 0.00397
_diffrn_orient_matrix_UB_21 0.01208
_diffrn_orient_matrix_UB_22 0.01196
_diffrn_orient_matrix_UB_23 0.03352
_diffrn_orient_matrix_UB_31 -0.11748
_diffrn_orient_matrix_UB_32 0.00305
_diffrn_orient_matrix_UB_33 -0.00001
_diffrn_radiation_detector 'scintillation counter'
_diffrn_radiation_monochromator graphite
_diffrn_radiation_source 'Rigaku rotating anode'
_diffrn_radiation_type 'Cu K\a'
_diffrn_radiation_wavelength 1.5418
_diffrn_reflns_av_R_equivalents 0.05208
_diffrn_reflns_limit_h_max 9
_diffrn_reflns_limit_h_min 0
_diffrn_reflns_limit_k_max 11
_diffrn_reflns_limit_k_min 0
_diffrn_reflns_limit_l_max 33
_diffrn_reflns_limit_l_min -33
_diffrn_reflns_number 4260
_diffrn_reflns_reduction_process 'Lp corrections applied'
_diffrn_reflns_theta_max 60.14
_diffrn_reflns_theta_min 4.47
_diffrn_standards_decay_% 42.10
_diffrn_standards_interval_count 150
_diffrn_standards_number 3
_exptl_absorpt_coefficient_mu 4.123
_exptl_absorpt_correction_T_max 0.899
_exptl_absorpt_correction_T_min 0.419
_exptl_absorpt_correction_type
;
analytical (de Meulenaer & Tompa, 1965)
;
_exptl_crystal_colour yellow
_exptl_crystal_density_diffrn 1.471
_exptl_crystal_density_meas ?
_exptl_crystal_description plate
_exptl_crystal_F_000 1130.00
_exptl_crystal_size_max 0.37
_exptl_crystal_size_mid 0.32
_exptl_crystal_size_min 0.04
_refine_diff_density_max 0.68
_refine_diff_density_min -0.43
_refine_ls_extinction_method none
_refine_ls_goodness_of_fit_all 2.440
_refine_ls_goodness_of_fit_obs 3.424
_refine_ls_hydrogen_treatment noref
_refine_ls_matrix_type full
_refine_ls_number_constraints 0
_refine_ls_number_parameters 287
_refine_ls_number_reflns 1825
_refine_ls_number_restraints 0
_refine_ls_R_factor_all 0.1682
_refine_ls_R_factor_obs 0.0719
_refine_ls_shift/esd_max 0.0005
_refine_ls_shift/esd_mean 0.0001
_refine_ls_structure_factor_coef F
_refine_ls_weighting_details 'w = 1/[\s^2^(Fo) + 0.00000|Fo|^2^]'
_refine_ls_weighting_scheme calc
_refine_ls_wR_factor_all 0.0692
_refine_ls_wR_factor_obs 0.0652
_reflns_number_observed 1825
_reflns_number_total 3959
_reflns_observed_criterion >2.50\s(I)
_cod_data_source_file i705932sup1.cif
_cod_data_source_block Copper(I)
_cod_depositor_comments
;
 Correcting the GEOM_TORSION loop by removing the _geom_torsion_site_symmetry_1
 data name and adding the _geom_torsion data name.

 Antanas Vaitkus,
 2018-08-09

The following automatic conversions were performed:

'_exptl_crystal_density_meas' value 'not measured' was changed to '?'
- the value is perceived as not measured.

Automatic conversion script
Id: cif_fix_values 3008 2015-01-20 13:52:24Z robertas 

The following automatic conversions were performed:

'_refine_ls_weighting_scheme' value 'w = 1/[\s^2^(Fo) +
0.00000|Fo|^2^]' was changed to 'calc'. New tag
'_refine_ls_weighting_details' was created. The value of the new tag
was set to 'w = 1/[\s^2^(Fo) + 0.00000|Fo|^2^]'.

Automatic conversion script
Id: cif_fix_values 3143 2015-03-26 13:38:13Z robertas 
;
_cod_original_cell_volume 2481(1)
_cod_original_sg_symbol_H-M 'P 2/n      '
_cod_original_formula_sum 'C40.50 H46 Cl2 Cu2 N4 O11.50 S4 '
_cod_database_code 7028152

loop_
_symmetry_equiv_pos_as_xyz
'   +x,   +y,   +z'
'1/2+x,   -y,1/2+z'
'   -x,   -y,   -z'
'1/2-x,   +y,1/2-z'

loop_
_atom_site_aniso_label
_atom_site_aniso_U_11
_atom_site_aniso_U_22
_atom_site_aniso_U_33
_atom_site_aniso_U_12
_atom_site_aniso_U_13
_atom_site_aniso_U_23
Cu(1) 0.064(1) 0.057(1) 0.074(1) -0.0136(10) -0.0035(9) 0.011(1)
Cl(1) 0.095(3) 0.070(3) 0.161(5) -0.009(2) -0.009(3) -0.004(3)
S(1) 0.064(2) 0.084(2) 0.069(2) 0.005(2) 0.013(2) 0.009(2)
S(2) 0.061(2) 0.059(2) 0.070(2) -0.006(2) 0.000(2) 0.005(2)
O(1) 0.13(1) 0.32(3) 0.43(3) 0.04(1) 0.02(2) -0.20(2)
O(2) 0.33(2) 0.19(1) 0.19(2) -0.17(2) -0.06(1) 0.07(1)
O(3) 0.29(2) 0.14(1) 0.23(2) -0.04(1) -0.01(2) -0.08(1)
O(4) 0.20(1) 0.17(1) 0.32(2) 0.06(1) -0.13(2) 0.04(1)
O(5) 0.36(2) 0.14(1) 0.22(2) -0.09(1) 0.01(2) -0.05(1)
N(1) 0.051(6) 0.061(6) 0.068(7) -0.011(5) 0.004(5) 0.000(6)
N(2) 0.053(6) 0.068(7) 0.057(7) -0.012(5) -0.007(5) 0.006(6)
C(1) 0.067(9) 0.065(8) 0.08(1) -0.002(7) 0.010(8) 0.017(8)
C(2) 0.083(10) 0.062(9) 0.08(1) 0.007(7) -0.004(8) 0.000(8)
C(3) 0.046(7) 0.09(1) 0.077(9) 0.002(7) 0.005(6) 0.006(9)
C(4) 0.033(6) 0.09(1) 0.072(10) -0.001(7) -0.005(6) 0.015(9)
C(5) 0.070(9) 0.069(9) 0.08(1) 0.002(7) -0.010(8) 0.022(9)
C(6) 0.08(1) 0.071(10) 0.08(1) -0.007(8) 0.003(9) 0.025(9)
C(7) 0.052(8) 0.14(2) 0.059(10) -0.018(9) 0.007(7) 0.02(1)
C(8) 0.067(8) 0.087(10) 0.063(9) -0.008(8) -0.001(7) 0.001(9)
C(9) 0.048(7) 0.084(9) 0.052(8) -0.011(7) -0.002(6) 0.011(9)
C(10) 0.052(7) 0.065(8) 0.10(1) -0.010(6) -0.010(7) 0.006(8)
C(11) 0.089(10) 0.055(8) 0.08(1) -0.006(7) 0.000(8) 0.000(8)
C(12) 0.078(9) 0.063(9) 0.08(1) -0.027(7) -0.007(8) 0.018(8)
C(13) 0.066(8) 0.063(8) 0.08(1) -0.008(7) 0.016(7) 0.019(9)
C(14) 0.067(9) 0.056(9) 0.057(8) -0.004(7) 0.007(7) 0.011(8)
C(15) 0.073(9) 0.066(9) 0.08(1) 0.001(7) 0.012(8) 0.030(8)
C(16) 0.051(8) 0.068(9) 0.071(10) -0.002(6) -0.007(7) 0.000(8)
C(17) 0.041(7) 0.054(8) 0.070(9) 0.008(6) 0.009(6) -0.001(7)
C(18) 0.068(8) 0.052(8) 0.059(9) 0.018(6) 0.007(7) 0.007(7)
C(19) 0.052(8) 0.076(9) 0.056(9) 0.013(7) 0.004(6) 0.003(8)
C(20) 0.073(9) 0.050(8) 0.073(9) 0.016(7) 0.032(7) 0.008(7)

loop_
_atom_site_label
_atom_site_fract_x
_atom_site_fract_y
_atom_site_fract_z
_atom_site_U_iso_or_equiv
_atom_site_occupancy
_atom_site_refinement_flags
_atom_site_thermal_displace_type
_atom_site_calc_flag
Cu(1) 0.5873(2) 0.0822(2) 0.35420(6) 0.0656(6) 1.000 . Uani d
Cl(1) 0.1288(6) 0.5315(4) 0.3879(2) 0.110(2) 1.000 . Uani d
S(1) 0.7992(4) -0.0736(4) 0.3572(1) 0.072(1) 1.000 . Uani d
S(2) 0.6083(3) 0.2367(3) 0.4141(1) 0.064(1) 1.000 . Uani d
O(1) 0.267(2) 0.506(2) 0.3636(7) 0.29(1) 1.000 . Uani d
O(2) 0.076(2) 0.415(2) 0.4000(5) 0.243(9) 1.000 . Uani d
O(3) 0.177(2) 0.627(1) 0.4191(6) 0.223(9) 1.000 . Uani d
O(4) 0.015(2) 0.590(2) 0.3580(6) 0.241(9) 1.000 . Uani d
O(5) 0.904(2) 0.616(1) 0.2623(6) 0.240(9) 1.000 . Uani d
O(6) 0.365(3) 0.587(3) 0.2866(8) 0.135(8) 0.500 . Uiso d
O(7) 0.5000 0.5000 0.5000 0.19(2) 0.250 S Uiso d
N(1) 0.443(1) -0.0731(10) 0.3611(3) 0.060(3) 1.000 . Uani d
N(2) 0.620(1) 0.2355(10) 0.3124(3) 0.060(3) 1.000 . Uani d
C(1) 0.528(1) -0.183(1) 0.3880(4) 0.071(5) 1.000 . Uani d
C(2) 0.675(2) -0.218(1) 0.3673(4) 0.076(5) 1.000 . Uani d
C(3) 0.933(1) -0.064(1) 0.4093(5) 0.072(4) 1.000 . Uani d
C(4) 0.854(1) -0.055(1) 0.4524(5) 0.065(4) 1.000 . Uani d
C(5) 0.843(2) -0.167(1) 0.4789(5) 0.074(5) 1.000 . Uani d
C(6) 0.774(2) -0.165(1) 0.5180(5) 0.078(5) 1.000 . Uani d
C(7) 0.712(1) -0.047(2) 0.5321(5) 0.084(6) 1.000 . Uani d
C(8) 0.727(1) 0.073(1) 0.5082(5) 0.073(4) 1.000 . Uani d
C(9) 0.798(1) 0.073(1) 0.4677(4) 0.062(4) 1.000 . Uani d
C(10) 0.805(1) 0.202(1) 0.4429(5) 0.073(5) 1.000 . Uani d
C(11) 0.641(2) 0.381(1) 0.3783(5) 0.075(5) 1.000 . Uani d
C(12) 0.712(1) 0.346(1) 0.3369(5) 0.075(5) 1.000 . Uani d
C(13) 0.573(1) 0.261(1) 0.2710(5) 0.070(5) 1.000 . Uani d
C(14) 0.483(1) 0.162(1) 0.2389(4) 0.060(4) 1.000 . Uani d
C(15) 0.383(1) 0.216(1) 0.2029(5) 0.072(5) 1.000 . Uani d
C(16) 0.290(1) 0.131(1) 0.1750(4) 0.064(4) 1.000 . Uani d
C(17) 0.301(1) -0.007(1) 0.1823(4) 0.055(4) 1.000 . Uani d
C(18) 0.407(1) -0.058(1) 0.2163(4) 0.060(4) 1.000 . Uani d
C(19) 0.494(1) 0.027(1) 0.2444(4) 0.062(4) 1.000 . Uani d
C(20) 0.199(1) -0.100(1) 0.1550(4) 0.064(4) 1.000 . Uani d
C(21) 0.2500 0.574(7) 0.2500 0.19(3) 0.250 S Uiso d
H(1a) 0.5540 -0.1522 0.4187 0.086 1.000 . Uiso c
H(1b) 0.4604 -0.2626 0.3880 0.086 1.000 . Uiso c
H(2a) 0.6455 -0.2620 0.3386 0.091 1.000 . Uiso c
H(2b) 0.7361 -0.2799 0.3874 0.091 1.000 . Uiso c
H(3a) 0.9993 -0.1443 0.4110 0.087 1.000 . Uiso c
H(3b) 0.9988 0.0163 0.4075 0.087 1.000 . Uiso c
H(5) 0.8862 -0.2522 0.4693 0.088 1.000 . Uiso c
H(6) 0.7686 -0.2468 0.5358 0.094 1.000 . Uiso c
H(7) 0.6559 -0.0467 0.5590 0.101 1.000 . Uiso c
H(8) 0.6885 0.1579 0.5197 0.087 1.000 . Uiso c
H(10a) 0.8813 0.1949 0.4208 0.088 1.000 . Uiso c
H(10b) 0.8361 0.2752 0.4638 0.088 1.000 . Uiso c
H(11a) 0.5403 0.4241 0.3700 0.090 1.000 . Uiso c
H(11b) 0.7111 0.4437 0.3956 0.090 1.000 . Uiso c
H(12a) 0.8199 0.3162 0.3445 0.089 1.000 . Uiso c
H(12b) 0.7114 0.4258 0.3177 0.089 1.000 . Uiso c
H(13) 0.5968 0.3497 0.2593 0.084 1.000 . Uiso c
H(15) 0.3801 0.3130 0.1977 0.087 1.000 . Uiso c
H(16) 0.2182 0.1670 0.1506 0.077 1.000 . Uiso c
H(18) 0.4196 -0.1556 0.2198 0.072 1.000 . Uiso c
H(19) 0.5649 -0.0101 0.2689 0.074 1.000 . Uiso c
H(20a) 0.1343 -0.1504 0.1744 0.076 1.000 . Uiso c
H(20b) 0.2634 -0.1634 0.1398 0.076 1.000 . Uiso c

loop_
_atom_type_symbol
_atom_type_oxidation_number
_atom_type_number_in_cell
_atom_type_scat_dispersion_real
_atom_type_scat_dispersion_imag
_atom_type_scat_source
C 0 81 0.018 0.009
;International Tables for Crystallography
(1992, Vol. C, Tables 4.2.6.8 and 6.1.1.1)
;
H 0 92 0.000 0.000
;International Tables for Crystallography
(1992, Vol. C, Table 6.1.1.2)
;
Cl 0 4 0.364 0.702
;International Tables for Crystallography
(1992, Vol. C, Tables 4.2.6.8 and 6.1.1.1)
;
Cu 0 4 -1.965 0.589
;International Tables for Crystallography
(1992, Vol. C, Tables 4.2.6.8 and 6.1.1.1)
;
N 0 8 0.031 0.018
;International Tables for Crystallography
(1992, Vol. C, Tables 4.2.6.8 and 6.1.1.1)
;
O 0 23 0.049 0.032
;International Tables for Crystallography
(1992, Vol. C, Tables 4.2.6.8 and 6.1.1.1)
;
S 0 8 0.333 0.557
;International Tables for Crystallography
(1992, Vol. C, Tables 4.2.6.8 and 6.1.1.1)
;

loop_
_geom_angle_atom_site_label_1
_geom_angle_atom_site_label_2
_geom_angle_atom_site_label_3
_geom_angle
_geom_angle_site_symmetry_1
_geom_angle_site_symmetry_3
_geom_angle_publ_flag
S(1) Cu(1) S(2) 113.2(1) . . yes
S(1) Cu(1) N(1) 88.4(3) . . yes
S(1) Cu(1) N(2) 111.3(3) . . yes
S(2) Cu(1) N(1) 115.0(3) . . yes
S(2) Cu(1) N(2) 88.8(3) . . yes
N(1) Cu(1) N(2) 140.8(4) . . yes
O(1) Cl(1) O(2) 107(1) . . yes
O(1) Cl(1) O(3) 104(1) . . yes
O(1) Cl(1) O(4) 107(1) . . yes
O(2) Cl(1) O(3) 120(1) . . yes
O(2) Cl(1) O(4) 107(1) . . yes
O(3) Cl(1) O(4) 107(1) . . yes
Cu(1) S(1) C(2) 93.4(4) . . yes
Cu(1) S(1) C(3) 114.0(4) . . yes
C(2) S(1) C(3) 103.0(6) . . yes
Cu(1) S(2) C(10) 103.4(4) . . yes
Cu(1) S(2) C(11) 93.7(4) . . yes
C(10) S(2) C(11) 103.4(6) . . yes
Cu(1) N(1) C(1) 110.3(7) . . yes
Cu(1) N(1) C(20) 133.7(9) . 4 yes
C(1) N(1) C(20) 115(1) . 4 yes
Cu(1) N(2) C(12) 110.4(7) . . yes
Cu(1) N(2) C(13) 134.2(9) . . yes
C(12) N(2) C(13) 115(1) . . yes
N(1) C(1) C(2) 109(1) . . yes
N(1) C(1) H(1a) 109.6 . . no
N(1) C(1) H(1b) 109.6 . . no
C(2) C(1) H(1a) 109.6 . . no
C(2) C(1) H(1b) 109.6 . . no
H(1a) C(1) H(1b) 109.5 . . no
S(1) C(2) C(1) 114.7(9) . . yes
S(1) C(2) H(2a) 108.1 . . no
S(1) C(2) H(2b) 108.1 . . no
C(1) C(2) H(2a) 108.1 . . no
C(1) C(2) H(2b) 108.1 . . no
H(2a) C(2) H(2b) 109.5 . . no
S(1) C(3) C(4) 115.3(8) . . yes
S(1) C(3) H(3a) 108.0 . . no
S(1) C(3) H(3b) 108.0 . . no
C(4) C(3) H(3a) 108.0 . . no
C(4) C(3) H(3b) 108.0 . . no
H(3a) C(3) H(3b) 109.5 . . no
C(3) C(4) C(5) 120(1) . . yes
C(3) C(4) C(9) 120(1) . . yes
C(5) C(4) C(9) 118(1) . . yes
C(4) C(5) C(6) 122(1) . . yes
C(4) C(5) H(5) 118.6 . . no
C(6) C(5) H(5) 118.6 . . no
C(5) C(6) C(7) 119(1) . . yes
C(5) C(6) H(6) 120.1 . . no
C(7) C(6) H(6) 120.1 . . no
C(6) C(7) C(8) 120(1) . . yes
C(6) C(7) H(7) 119.8 . . no
C(8) C(7) H(7) 119.8 . . no
C(7) C(8) C(9) 120(1) . . yes
C(7) C(8) H(8) 119.7 . . no
C(9) C(8) H(8) 119.7 . . no
C(4) C(9) C(8) 117(1) . . yes
C(4) C(9) C(10) 124(1) . . yes
C(8) C(9) C(10) 118(1) . . yes
S(2) C(10) C(9) 108.2(8) . . yes
S(2) C(10) H(10a) 109.8 . . no
S(2) C(10) H(10b) 109.8 . . no
C(9) C(10) H(10a) 109.8 . . no
C(9) C(10) H(10b) 109.8 . . no
H(10a) C(10) H(10b) 109.5 . . no
S(2) C(11) C(12) 114.5(9) . . yes
S(2) C(11) H(11a) 108.2 . . no
S(2) C(11) H(11b) 108.2 . . no
C(12) C(11) H(11a) 108.2 . . no
C(12) C(11) H(11b) 108.2 . . no
H(11a) C(11) H(11b) 109.5 . . no
N(2) C(12) C(11) 109(1) . . yes
N(2) C(12) H(12a) 109.4 . . no
N(2) C(12) H(12b) 109.4 . . no
C(11) C(12) H(12a) 109.4 . . no
C(11) C(12) H(12b) 109.4 . . no
H(12a) C(12) H(12b) 109.5 . . no
N(2) C(13) C(14) 124(1) . . yes
N(2) C(13) H(13) 117.6 . . no
C(14) C(13) H(13) 117.6 . . no
C(13) C(14) C(15) 118(1) . . yes
C(13) C(14) C(19) 122(1) . . yes
C(15) C(14) C(19) 119(1) . . yes
C(14) C(15) C(16) 120(1) . . yes
C(14) C(15) H(15) 119.9 . . no
C(16) C(15) H(15) 119.9 . . no
C(15) C(16) C(17) 118(1) . . yes
C(15) C(16) H(16) 120.7 . . no
C(17) C(16) H(16) 120.7 . . no
C(16) C(17) C(18) 120(1) . . yes
C(16) C(17) C(20) 120(1) . . yes
C(18) C(17) C(20) 119(1) . . yes
C(17) C(18) C(19) 120(1) . . yes
C(17) C(18) H(18) 119.9 . . no
C(19) C(18) H(18) 119.9 . . no
C(14) C(19) C(18) 120(1) . . yes
C(14) C(19) H(19) 119.7 . . no
C(18) C(19) H(19) 119.7 . . no
N(1) C(20) C(17) 124(1) 4 . yes
N(1) C(20) H(20a) 76.0 4 . no
N(1) C(20) H(20b) 120.8 4 . no
C(17) C(20) H(20a) 109.5 . . no
C(17) C(20) H(20b) 109.5 . . no
H(20a) C(20) H(20b) 109.5 . . no
O(6) C(21) O(6) 169(6) . 4 yes

loop_
_geom_bond_atom_site_label_1
_geom_bond_atom_site_label_2
_geom_bond_distance
_geom_bond_site_symmetry_2
_geom_bond_publ_flag
Cu(1) S(1) 2.362(4) . yes
Cu(1) S(2) 2.337(4) . yes
Cu(1) N(1) 1.984(9) . yes
Cu(1) N(2) 1.992(10) . yes
Cl(1) O(1) 1.46(2) . yes
Cl(1) O(2) 1.30(1) . yes
Cl(1) O(3) 1.36(1) . yes
Cl(1) O(4) 1.38(1) . yes
S(1) C(2) 1.81(1) . yes
S(1) C(3) 1.83(1) . yes
S(2) C(10) 1.83(1) . yes
S(2) C(11) 1.81(1) . yes
O(6) C(21) 1.40(2) . yes
N(1) C(1) 1.49(1) . yes
N(1) C(20) 1.29(1) 4 yes
N(2) C(12) 1.49(1) . yes
N(2) C(13) 1.28(1) . yes
C(1) C(2) 1.49(2) . yes
C(1) H(1a) 0.97 . no
C(1) H(1b) 0.97 . no
C(2) H(2a) 0.97 . no
C(2) H(2b) 0.97 . no
C(3) C(4) 1.51(2) . yes
C(3) H(3a) 0.97 . no
C(3) H(3b) 0.97 . no
C(4) C(5) 1.36(2) . yes
C(4) C(9) 1.44(2) . yes
C(5) C(6) 1.36(2) . yes
C(5) H(5) 0.97 . no
C(6) C(7) 1.36(2) . yes
C(6) H(6) 0.97 . no
C(7) C(8) 1.40(2) . yes
C(7) H(7) 0.97 . no
C(8) C(9) 1.40(2) . yes
C(8) H(8) 0.97 . no
C(9) C(10) 1.47(2) . yes
C(10) H(10a) 0.97 . no
C(10) H(10b) 0.97 . no
C(11) C(12) 1.47(2) . yes
C(11) H(11a) 0.97 . no
C(11) H(11b) 0.97 . no
C(12) H(12a) 0.97 . no
C(12) H(12b) 0.97 . no
C(13) C(14) 1.52(2) . yes
C(13) H(13) 0.97 . no
C(14) C(15) 1.40(2) . yes
C(14) C(19) 1.34(2) . yes
C(15) C(16) 1.38(2) . yes
C(15) H(15) 0.97 . no
C(16) C(17) 1.37(2) . yes
C(16) H(16) 0.97 . no
C(17) C(18) 1.38(2) . yes
C(17) C(20) 1.46(2) . yes
C(18) C(19) 1.35(2) . yes
C(18) H(18) 0.97 . no
C(19) H(19) 0.97 . no
C(20) H(20a) 0.97 . no
C(20) H(20b) 0.97 . no

loop_
_geom_contact_atom_site_label_1
_geom_contact_atom_site_label_2
_geom_contact_distance
_geom_contact_site_symmetry_2
_geom_contact_publ_flag
S(1) C(18) 3.48(1) 4_655 no
O(1) O(6) 2.64(3) . no
O(1) C(11) 3.41(2) . no
O(1) C(21) 3.44(3) . no
O(2) C(10) 3.45(2) 1_455 no
O(2) C(12) 3.52(2) 1_455 no
O(4) O(5) 2.92(2) 1_455 no
O(4) C(2) 3.49(2) 1_465 no
O(4) C(12) 3.53(2) 1_455 no
O(5) O(6) 2.57(3) 4_655 no
O(5) O(5) 2.66(3) 4_655 no
O(5) C(21) 3.03(2) 1_655 no
O(6) O(6) 2.78(4) 4 no
C(3) C(7) 3.51(2) 3_756 no
C(5) C(9) 3.43(2) 3_756 no
C(13) C(13) 3.38(2) 4_655 no

loop_
_geom_torsion_atom_site_label_1
_geom_torsion_atom_site_label_2
_geom_torsion_atom_site_label_3
_geom_torsion_atom_site_label_4
_geom_torsion_site_symmetry_2
_geom_torsion_site_symmetry_3
_geom_torsion_site_symmetry_4
_geom_torsion
_geom_torsion_publ_flag
Cu(1) S(1) C(2) C(1) . . . -24.0(10) no
Cu(1) S(1) C(3) C(4) . . . 45(1) no
Cu(1) S(2) C(10) C(9) . . . -74.0(10) no
Cu(1) S(2) C(11) C(12) . . . -26.4(10) no
Cu(1) N(1) C(1) C(2) . . . -53(1) no
Cu(1) N(1) C(20) C(17) . 4 4 -5(1) no
Cu(1) N(2) C(12) C(11) . . . -50(1) no
Cu(1) N(2) C(13) C(14) . . . -6(2) no
S(1) Cu(1) S(2) C(10) . . . 7.3(5) no
S(1) Cu(1) S(2) C(11) . . . 112.0(4) no
S(1) Cu(1) N(1) C(1) . . . 30.3(8) no
S(1) Cu(1) N(1) C(20) . . 4 -143(1) no
S(1) Cu(1) N(2) C(12) . . . -87.9(8) no
S(1) Cu(1) N(2) C(13) . . . 96(1) no
S(1) C(2) C(1) N(1) . . . 51(1) no
S(1) C(3) C(4) C(5) . . . 101(1) no
S(1) C(3) C(4) C(9) . . . -82(1) no
S(2) Cu(1) S(1) C(2) . . . 113.2(4) no
S(2) Cu(1) S(1) C(3) . . . 7.3(5) no
S(2) Cu(1) N(1) C(1) . . . -84.6(8) no
S(2) Cu(1) N(1) C(20) . . 4 101(1) no
S(2) Cu(1) N(2) C(12) . . . 26.5(8) no
S(2) Cu(1) N(2) C(13) . . . -149(1) no
S(2) C(10) C(9) C(4) . . . 101(1) no
S(2) C(10) C(9) C(8) . . . -76(1) no
S(2) C(11) C(12) N(2) . . . 51(1) no
N(1) Cu(1) S(1) C(2) . . . -3.5(5) no
N(1) Cu(1) S(1) C(3) . . . -109.4(5) no
N(1) Cu(1) S(2) C(10) . . . 106.9(5) no
N(1) Cu(1) S(2) C(11) . . . -148.4(5) no
N(1) Cu(1) N(2) C(12) . . . 156.6(8) no
N(1) Cu(1) N(2) C(13) . . . -19(1) no
N(1) C(20) C(17) C(16) 4 4 4 -32(1) no
N(1) C(20) C(17) C(18) 4 4 4 145(1) no
N(2) Cu(1) S(1) C(2) . . . -148.7(5) no
N(2) Cu(1) S(1) C(3) . . . 105.5(5) no
N(2) Cu(1) S(2) C(10) . . . -105.4(5) no
N(2) Cu(1) S(2) C(11) . . . -0.7(5) no
N(2) Cu(1) N(1) C(1) . . . 153.0(8) no
N(2) Cu(1) N(1) C(20) . . 4 -21(1) no
N(2) C(13) C(14) C(15) . . . 153(1) no
N(2) C(13) C(14) C(19) . . . -25(2) no
C(1) N(1) C(20) C(17) . 4 4 -179(1) no
C(1) C(2) S(1) C(3) . . . 91(1) no
C(2) S(1) C(3) C(4) . . . -54(1) no
C(2) C(1) N(1) C(20) . . 4 122(1) no
C(3) C(4) C(5) C(6) . . . 179(1) no
C(3) C(4) C(9) C(8) . . . -179.3(10) no
C(3) C(4) C(9) C(10) . . . 3(1) no
C(4) C(5) C(6) C(7) . . . 0(2) no
C(4) C(9) C(8) C(7) . . . 0(1) no
C(5) C(4) C(9) C(8) . . . -3(1) no
C(5) C(4) C(9) C(10) . . . 178(1) no
C(5) C(6) C(7) C(8) . . . -4(2) no
C(6) C(5) C(4) C(9) . . . 3(1) no
C(6) C(7) C(8) C(9) . . . 4(1) no
C(7) C(8) C(9) C(10) . . . 177(1) no
C(9) C(10) S(2) C(11) . . . -171.2(10) no
C(10) S(2) C(11) C(12) . . . 78(1) no
C(11) C(12) N(2) C(13) . . . 126(1) no
C(12) N(2) C(13) C(14) . . . 177(1) no
C(13) C(14) C(15) C(16) . . . -175(1) no
C(13) C(14) C(19) C(18) . . . 177(1) no
C(14) C(15) C(16) C(17) . . . -2(2) no
C(14) C(19) C(18) C(17) . . . -2(2) no
C(15) C(14) C(19) C(18) . . . -1(2) no
C(15) C(16) C(17) C(18) . . . -2(2) no
C(15) C(16) C(17) C(20) . . . 176(1) no
C(16) C(15) C(14) C(19) . . . 3(2) no
C(16) C(17) C(18) C(19) . . . 4(2) no
C(19) C(18) C(17) C(20) . . . -174(1) no
